data_1519439
loop_
_publ_author_name
'Chen, Jiean'
'Meng, Sixuan'
'Wang, Leming'
'Tang, Hongmei'
'Huang, Yong'

_publ_section_title
;
 Highly enantioselective sulfa-Michael addition reactions using
 N-heterocyclic carbene as a non-covalent organocatalyst
;
_journal_issue 7
_journal_name_full 'Chem. Sci.'
_journal_page_first 4184
_journal_paper_doi 10.1039/C5SC00878F
_journal_volume 6
_journal_year 2015
_chemical_absolute_configuration ad
_chemical_formula_moiety 'C17 H18 F3 N S'
_chemical_formula_sum 'C17 H18 F3 N S'
_chemical_formula_weight 325.38
_chemical_name_systematic
;
 ?
;
_space_group_crystal_system monoclinic
_space_group_IT_number 4
_space_group_name_Hall 'P 2yb'
_space_group_name_H-M_alt 'P 1 21 1'
_symmetry_space_group_name_Hall 'P 2yb'
_symmetry_space_group_name_H-M 'P 1 21 1'
_atom_sites_solution_hydrogens mixed
_audit_creation_method SHELXL-2014
_audit_update_record
;
2015-02-05 deposited with the CCDC.
2015-04-22 downloaded from the CCDC.
;
_cell_angle_alpha 90
_cell_angle_beta 105.727(7)
_cell_angle_gamma 90
_cell_formula_units_Z 2
_cell_length_a 9.11670(10)
_cell_length_b 7.92950(10)
_cell_length_c 11.3854(8)
_cell_measurement_reflns_used 9396
_cell_measurement_temperature 293(2)
_cell_measurement_theta_max 68.30
_cell_measurement_theta_min 6.90
_cell_volume 792.25(6)
_computing_cell_refinement 'CrystalClear-SM Auto 2.0 r4'
_computing_data_collection 'CrystalClear-SM 2.0 r4 (Rigaku, 2009)'
_computing_data_reduction 'CrystalClear-SM Auto 2.0 r4'
_computing_molecular_graphics 'CrystalStructure 4.0'
_computing_publication_material 'CrystalStructure 4.0 (Rigaku, 2009)'
_computing_structure_refinement 'SHELXL-2014 (Sheldrick, 2014)'
_computing_structure_solution 'SHELXS97 (Sheldrick, 1997)'
_diffrn_ambient_temperature 293(2)
_diffrn_measured_fraction_theta_full 0.995
_diffrn_measured_fraction_theta_max 0.993
_diffrn_measurement_device_type 'Rigaku Saturn944+ CCD'
_diffrn_measurement_method \w
_diffrn_radiation_type CuK\a
_diffrn_radiation_wavelength 1.54187
_diffrn_reflns_av_R_equivalents 0.0418
_diffrn_reflns_av_unetI/netI 0.0417
_diffrn_reflns_laue_measured_fraction_full 0.995
_diffrn_reflns_laue_measured_fraction_max 0.993
_diffrn_reflns_limit_h_max 10
_diffrn_reflns_limit_h_min -10
_diffrn_reflns_limit_k_max 9
_diffrn_reflns_limit_k_min -9
_diffrn_reflns_limit_l_max 13
_diffrn_reflns_limit_l_min -12
_diffrn_reflns_number 10973
_diffrn_reflns_point_group_measured_fraction_full 0.997
_diffrn_reflns_point_group_measured_fraction_max 0.995
_diffrn_reflns_theta_full 67.687
_diffrn_reflns_theta_max 68.255
_diffrn_reflns_theta_min 6.892
_exptl_absorpt_coefficient_mu 2.064
_exptl_absorpt_correction_T_max 0.662
_exptl_absorpt_correction_T_min 0.497
_exptl_absorpt_correction_type multi-scan
_exptl_absorpt_process_details 'Jacobson, R. (1998) Private communication'
_exptl_crystal_colour colorless
_exptl_crystal_density_diffrn 1.364
_exptl_crystal_description prism
_exptl_crystal_F_000 340
_exptl_crystal_size_max 0.20
_exptl_crystal_size_mid 0.20
_exptl_crystal_size_min 0.20
_refine_diff_density_max 0.214
_refine_diff_density_min -0.302
_refine_diff_density_rms 0.052
_refine_ls_abs_structure_details
;
 Refined as an inversion twin.
;
_refine_ls_abs_structure_Flack 0.01(4)
_refine_ls_extinction_method none
_refine_ls_goodness_of_fit_ref 1.110
_refine_ls_hydrogen_treatment mixed
_refine_ls_matrix_type full
_refine_ls_number_parameters 206
_refine_ls_number_reflns 2783
_refine_ls_number_restraints 3
_refine_ls_restrained_S_all 1.109
_refine_ls_R_factor_all 0.0501
_refine_ls_R_factor_gt 0.0436
_refine_ls_shift/su_max 0.000
_refine_ls_shift/su_mean 0.000
_refine_ls_structure_factor_coef Fsqd
_refine_ls_weighting_details 'w=1/[\s^2^(Fo^2^)+(0.0693P)^2^+0.0749P] where P=(Fo^2^+2Fc^2^)/3'
_refine_ls_weighting_scheme calc
_refine_ls_wR_factor_gt 0.1147
_refine_ls_wR_factor_ref 0.1223
_reflns_Friedel_coverage 0.860
_reflns_friedel_fraction_full 0.999
_reflns_friedel_fraction_max 0.998
_reflns_number_gt 2403
_reflns_number_total 2783
_reflns_threshold_expression 'I > 2\s(I)'
_cod_data_source_file c5sc00878f2.cif
_cod_data_source_block shelx
_cod_depositor_comments 'Adding full bibliography for 1519439.cif.'
_cod_database_code 1519439
_shelx_space_group_comment
;
The symmetry employed for this shelxl refinement is uniquely defined
by the following loop, which should always be used as a source of
symmetry information in preference to the above space-group names.
They are only intended as comments.
;
_shelxl_version_number 2014-3

loop_
_space_group_symop_operation_xyz
'x, y, z'
'-x, y+1/2, -z'

loop_
_atom_site_label
_atom_site_type_symbol
_atom_site_fract_x
_atom_site_fract_y
_atom_site_fract_z
_atom_site_U_iso_or_equiv
_atom_site_adp_type
_atom_site_occupancy
_atom_site_site_symmetry_order
_atom_site_calc_flag
_atom_site_refinement_flags_posn
_atom_site_refinement_flags_adp
S1 S 0.44614(11) 0.25987(19) 0.36720(9) 0.0680(4) Uani 1 1 d . .
F1 F 0.3662(3) 0.4713(4) 0.0393(2) 0.0775(8) Uani 1 1 d . .
F2 F 0.5784(3) 0.4638(4) 0.1757(3) 0.0728(7) Uani 1 1 d . .
F3 F 0.3825(3) 0.5793(3) 0.2125(3) 0.0854(9) Uani 1 1 d . .
N1 N 0.4157(5) -0.0322(5) 0.1669(6) 0.0886(14) Uani 1 1 d D .
H1N H 0.445(7) -0.036(11) 0.247(3) 0.106 Uiso 1 1 d D U
H2N H 0.328(4) -0.077(9) 0.158(6) 0.106 Uiso 1 1 d D U
C18 C 0.7139(5) 0.2403(11) 0.5373(4) 0.0895(18) Uani 1 1 d . .
H1A H 0.6844 0.1297 0.5594 0.107 Uiso 1 1 calc R U
H1B H 0.6670 0.3234 0.5781 0.107 Uiso 1 1 calc R U
C1 C 1.1968(6) 0.2895(7) 0.6808(5) 0.0843(16) Uani 1 1 d . .
H1 H 1.3016 0.2988 0.7139 0.101 Uiso 1 1 calc R U
C2 C 1.1390(5) 0.2063(7) 0.5715(5) 0.0771(13) Uani 1 1 d . .
H2 H 1.2046 0.1627 0.5293 0.093 Uiso 1 1 calc R U
C3 C 0.9842(5) 0.1884(6) 0.5255(4) 0.0648(11) Uani 1 1 d . .
H3 H 0.9458 0.1290 0.4533 0.078 Uiso 1 1 calc R U
C4 C 0.8852(4) 0.2567(6) 0.5844(3) 0.0593(9) Uani 1 1 d . .
C5 C 0.6525(4) 0.2622(8) 0.4042(4) 0.0698(11) Uani 1 1 d . .
H5A H 0.6879 0.1716 0.3615 0.084 Uiso 1 1 calc R U
H5B H 0.6873 0.3684 0.3790 0.084 Uiso 1 1 calc R U
C6 C 0.3814(4) 0.2781(5) 0.2014(3) 0.0462(7) Uani 1 1 d . .
C7 C 0.2058(3) 0.2742(5) 0.1664(3) 0.0419(7) Uani 1 1 d . .
C8 C 0.1253(4) 0.3507(5) 0.2391(4) 0.0539(9) Uani 1 1 d . .
H8 H 0.1775 0.4006 0.3125 0.065 Uiso 1 1 calc R U
C9 C -0.0330(5) 0.3531(6) 0.2031(4) 0.0619(10) Uani 1 1 d . .
H9 H -0.0860 0.4058 0.2521 0.074 Uiso 1 1 calc R U
C10 C -0.1118(4) 0.2786(6) 0.0958(4) 0.0619(10) Uani 1 1 d . .
H10 H -0.2178 0.2797 0.0725 0.074 Uiso 1 1 calc R U
C11 C 1.1004(7) 0.3575(7) 0.7398(5) 0.0863(17) Uani 1 1 d . .
H11 H 1.1389 0.4153 0.8127 0.104 Uiso 1 1 calc R U
C12 C 0.9462(7) 0.3412(7) 0.6921(4) 0.0772(13) Uani 1 1 d . .
H12 H 0.8811 0.3883 0.7334 0.093 Uiso 1 1 calc R U
C13 C 0.4516(5) 0.1364(6) 0.1396(4) 0.0613(10) Uani 1 1 d . .
H13A H 0.4173 0.1523 0.0520 0.074 Uiso 1 1 calc R U
H13B H 0.5615 0.1492 0.1640 0.074 Uiso 1 1 calc R U
C15 C -0.0340(4) 0.2030(6) 0.0239(4) 0.0639(11) Uani 1 1 d . .
H15 H -0.0876 0.1526 -0.0488 0.077 Uiso 1 1 calc R U
C16 C 0.1245(4) 0.2000(5) 0.0575(4) 0.0550(9) Uani 1 1 d . .
H16 H 0.1761 0.1483 0.0070 0.066 Uiso 1 1 calc R U
C17 C 0.4274(4) 0.4473(5) 0.1584(4) 0.0551(9) Uani 1 1 d . .

loop_
_atom_site_aniso_label
_atom_site_aniso_U_11
_atom_site_aniso_U_22
_atom_site_aniso_U_33
_atom_site_aniso_U_23
_atom_site_aniso_U_13
_atom_site_aniso_U_12
S1 0.0449(5) 0.1055(8) 0.0525(5) 0.0116(6) 0.0115(4) 0.0041(6)
F1 0.0674(15) 0.0962(18) 0.0666(14) 0.0303(14) 0.0142(12) -0.0102(14)
F2 0.0476(13) 0.0818(16) 0.0888(17) 0.0146(14) 0.0180(11) -0.0169(12)
F3 0.092(2) 0.0494(13) 0.124(2) -0.0089(14) 0.0457(19) -0.0082(13)
N1 0.072(3) 0.051(2) 0.145(4) -0.002(3) 0.032(3) 0.003(2)
C18 0.054(2) 0.154(5) 0.057(2) 0.035(3) 0.0094(18) 0.001(3)
C1 0.056(2) 0.076(3) 0.101(4) 0.025(3) -0.012(3) -0.013(3)
C2 0.055(3) 0.074(3) 0.101(4) 0.014(3) 0.020(2) 0.008(2)
C3 0.063(3) 0.071(3) 0.057(2) -0.0063(19) 0.010(2) -0.003(2)
C4 0.0516(19) 0.075(2) 0.0470(17) 0.012(2) 0.0054(15) 0.004(2)
C5 0.048(2) 0.095(3) 0.061(2) 0.003(3) 0.0051(17) -0.001(3)
C6 0.0372(16) 0.0483(17) 0.0552(17) 0.0018(17) 0.0160(13) 0.0004(15)
C7 0.0357(15) 0.0421(15) 0.0498(16) 0.0012(16) 0.0147(13) 0.0010(15)
C8 0.0429(19) 0.063(2) 0.057(2) -0.0049(18) 0.0157(16) -0.0004(17)
C9 0.045(2) 0.073(2) 0.073(3) 0.003(2) 0.027(2) 0.0063(19)
C10 0.0370(17) 0.070(2) 0.077(2) 0.010(2) 0.0125(17) -0.0038(19)
C11 0.095(4) 0.076(3) 0.068(3) -0.001(3) -0.011(3) -0.014(3)
C12 0.091(4) 0.084(3) 0.054(2) 0.001(2) 0.016(2) 0.019(3)
C13 0.044(2) 0.062(2) 0.082(3) -0.007(2) 0.022(2) 0.0048(17)
C15 0.046(2) 0.074(3) 0.065(2) -0.003(2) 0.0033(18) -0.0090(19)
C16 0.049(2) 0.058(2) 0.058(2) -0.0054(17) 0.0156(17) -0.0029(16)
C17 0.0399(19) 0.057(2) 0.070(2) -0.0016(19) 0.0166(17) -0.0042(17)

loop_
_atom_type_symbol
_atom_type_description
_atom_type_scat_dispersion_real
_atom_type_scat_dispersion_imag
_atom_type_scat_source
C C 0.0181 0.0091 'International Tables Vol C Tables 4.2.6.8 and 6.1.1.4'
H H 0.0000 0.0000 'International Tables Vol C Tables 4.2.6.8 and 6.1.1.4'
N N 0.0311 0.0180 'International Tables Vol C Tables 4.2.6.8 and 6.1.1.4'
F F 0.0727 0.0534 'International Tables Vol C Tables 4.2.6.8 and 6.1.1.4'
S S 0.3331 0.5567 'International Tables Vol C Tables 4.2.6.8 and 6.1.1.4'

loop_
_geom_angle_atom_site_label_1
_geom_angle_atom_site_label_2
_geom_angle_atom_site_label_3
_geom_angle
C5 S1 C6 105.29(18)
C13 N1 H1N 103(6)
C13 N1 H2N 128(5)
H1N N1 H2N 96(7)
C5 C18 C4 114.9(4)
C5 C18 H1A 108.6
C4 C18 H1A 108.6
C5 C18 H1B 108.6
C4 C18 H1B 108.6
H1A C18 H1B 107.5
C11 C1 C2 119.8(4)
C11 C1 H1 120.1
C2 C1 H1 120.1
C3 C2 C1 119.6(5)
C3 C2 H2 120.2
C1 C2 H2 120.2
C4 C3 C2 121.1(4)
C4 C3 H3 119.4
C2 C3 H3 119.4
C3 C4 C12 117.9(4)
C3 C4 C18 123.0(4)
C12 C4 C18 119.1(4)
C18 C5 S1 108.5(3)
C18 C5 H5A 110.0
S1 C5 H5A 110.0
C18 C5 H5B 110.0
S1 C5 H5B 110.0
H5A C5 H5B 108.4
C17 C6 C7 106.9(3)
C17 C6 C13 108.0(3)
C7 C6 C13 113.2(3)
C17 C6 S1 111.2(3)
C7 C6 S1 106.8(2)
C13 C6 S1 110.7(3)
C8 C7 C16 118.5(3)
C8 C7 C6 121.2(3)
C16 C7 C6 120.3(3)
C7 C8 C9 120.4(4)
C7 C8 H8 119.8
C9 C8 H8 119.8
C10 C9 C8 120.5(4)
C10 C9 H9 119.7
C8 C9 H9 119.7
C15 C10 C9 119.6(4)
C15 C10 H10 120.2
C9 C10 H10 120.2
C1 C11 C12 120.0(5)
C1 C11 H11 120.0
C12 C11 H11 120.0
C11 C12 C4 121.5(5)
C11 C12 H12 119.2
C4 C12 H12 119.2
N1 C13 C6 115.6(4)
N1 C13 H13A 108.4
C6 C13 H13A 108.4
N1 C13 H13B 108.4
C6 C13 H13B 108.4
H13A C13 H13B 107.4
C10 C15 C16 121.0(4)
C10 C15 H15 119.5
C16 C15 H15 119.5
C7 C16 C15 120.0(4)
C7 C16 H16 120.0
C15 C16 H16 120.0
F1 C17 F3 105.2(4)
F1 C17 F2 105.3(3)
F3 C17 F2 106.7(3)
F1 C17 C6 112.1(3)
F3 C17 C6 113.4(3)
F2 C17 C6 113.5(3)

loop_
_geom_bond_atom_site_label_1
_geom_bond_atom_site_label_2
_geom_bond_distance
S1 C5 1.813(4)
S1 C6 1.824(4)
F1 C17 1.333(5)
F2 C17 1.344(5)
F3 C17 1.333(5)
N1 C13 1.431(6)
N1 H1N 0.88(3)
N1 H2N 0.85(3)
C18 C5 1.477(6)
C18 C4 1.514(6)
C18 H1A 0.9700
C18 H1B 0.9700
C1 C11 1.354(8)
C1 C2 1.380(8)
C1 H1 0.9300
C2 C3 1.373(6)
C2 H2 0.9300
C3 C4 1.372(6)
C3 H3 0.9300
C4 C12 1.375(7)
C5 H5A 0.9700
C5 H5B 0.9700
C6 C17 1.525(6)
C6 C7 1.541(4)
C6 C13 1.552(6)
C7 C8 1.387(5)
C7 C16 1.391(5)
C8 C9 1.390(5)
C8 H8 0.9300
C9 C10 1.372(7)
C9 H9 0.9300
C10 C15 1.359(6)
C10 H10 0.9300
C11 C12 1.369(8)
C11 H11 0.9300
C12 H12 0.9300
C13 H13A 0.9700
C13 H13B 0.9700
C15 C16 1.392(6)
C15 H15 0.9300
C16 H16 0.9300

loop_
_geom_hbond_atom_site_label_D
_geom_hbond_atom_site_label_H
_geom_hbond_atom_site_label_A
_geom_hbond_distance_DH
_geom_hbond_distance_HA
_geom_hbond_distance_DA
_geom_hbond_angle_DHA
N1 H1N S1 0.88(3) 2.71(8) 3.210(5) 117(6)
C5 H5B F2 0.97 2.38 2.971(6) 118.6
